data_4027470
loop_
_publ_author_name
'Camille Lescot'
'Benjamin Darses'
'Florence Collet'
'Pascal Retailleau'
'Philippe Dauban'

_publ_contact_author_address
;Centre de Recherche de Gif
Institut de Chimie des Substances Naturelles
UPR2301-CNRS
B\^at 27
1 avenue de la Terrasse
91198 Gif sur Yvette
France
;
_publ_contact_author_email philippe.dauban@icsn.cnrs-gif.fr
_publ_contact_author_fax +33169077247
_publ_contact_author_name 'DAUBAN, Philippe'
_publ_contact_author_phone +33169824560
_publ_section_title
;
 Intermolecular C-H Amination of Complex Molecules: Insights into the
 Factors Governing the Selectivity
;
_journal_name_full 'Journal of Organic Chemistry'
_journal_page_first 7232
_journal_page_last 7240
_journal_paper_doi 10.1021/jo301563j
_journal_volume 77
_journal_year 2012
_chemical_absolute_configuration ad
_chemical_formula_moiety 'C28 H34 N2 O3 S2'
_chemical_formula_sum 'C28 H34 N2 O3 S2'
_chemical_formula_weight 510.69
_chemical_name_systematic
; 
 ? 
;
_space_group_IT_number 4
_symmetry_cell_setting monoclinic
_symmetry_space_group_name_Hall 'P 2yb'
_symmetry_space_group_name_H-M 'P 1 21 1'
_atom_sites_solution_hydrogens geom
_atom_sites_solution_primary direct
_atom_sites_solution_secondary difmap
_audit_creation_method SHELXL-97
_cell_angle_alpha 90.00
_cell_angle_beta 116.310(10)
_cell_angle_gamma 90.00
_cell_formula_units_Z 4
_cell_length_a 10.505(2)
_cell_length_b 24.665(4)
_cell_length_c 11.273(2)
_cell_measurement_reflns_used 6001
_cell_measurement_temperature 293(2)
_cell_measurement_theta_max 27.485
_cell_measurement_theta_min 0.407
_cell_volume 2618.3(8)
_computing_cell_refinement 'DENZO (Otwinowski & Minor, 1997); COLLECT (Nonius B.V., 1999)'
_computing_data_collection 'DENZO (Otwinowski & Minor, 1997); COLLECT (Nonius B.V., 1999)'
_computing_data_reduction 'SCALEPACK (Otwinowski & Minor, 1997)'
_computing_molecular_graphics 'PLATON (Spek, 2003)'
_computing_publication_material 'SHELXL97 (Sheldrick, 2008)'
_computing_structure_refinement 'SHELXL97 (Sheldrick, 2008); CRYSTALBUILDER (Welter, 2006)'
_computing_structure_solution 'SHELXS97 (Sheldrick, 2008)'
_diffrn_ambient_temperature 293(2)
_diffrn_measured_fraction_theta_full .995
_diffrn_measured_fraction_theta_max .995
_diffrn_measurement_device_type 'Nonius kappa-CCD diffractometer'
_diffrn_measurement_method 'phi and omega scans'
_diffrn_radiation_monochromator graphite
_diffrn_radiation_source 'fine-focus sealed tube'
_diffrn_radiation_type MoK\a
_diffrn_radiation_wavelength 0.71069
_diffrn_reflns_av_R_equivalents 0.0274
_diffrn_reflns_av_sigmaI/netI 0.0308
_diffrn_reflns_limit_h_max 13
_diffrn_reflns_limit_h_min -13
_diffrn_reflns_limit_k_max 32
_diffrn_reflns_limit_k_min -31
_diffrn_reflns_limit_l_max 14
_diffrn_reflns_limit_l_min -14
_diffrn_reflns_number 26840
_diffrn_reflns_theta_full 27.48
_diffrn_reflns_theta_max 27.48
_diffrn_reflns_theta_min 2.02
_exptl_absorpt_coefficient_mu 0.236
_exptl_absorpt_correction_T_max 0.94
_exptl_absorpt_correction_T_min 0.82
_exptl_absorpt_correction_type multi-scan
_exptl_absorpt_process_details 'Scalepack (Minor & Otwinovski, 1997)'
_exptl_crystal_colour colourless
_exptl_crystal_density_diffrn 1.296
_exptl_crystal_description block
_exptl_crystal_F_000 1088
_exptl_crystal_size_max 0.33
_exptl_crystal_size_mid 0.28
_exptl_crystal_size_min 0.22
_refine_diff_density_max .211
_refine_diff_density_min -.256
_refine_diff_density_rms .036
_refine_ls_abs_structure_details 'Flack H D (1983), Acta Cryst. A39, 876-881; 5018 Friedel pairs'
_refine_ls_abs_structure_Flack -0.01(4)
_refine_ls_extinction_method none
_refine_ls_goodness_of_fit_ref 1.020
_refine_ls_hydrogen_treatment constr
_refine_ls_matrix_type full
_refine_ls_number_parameters 635
_refine_ls_number_reflns 11144
_refine_ls_number_restraints 1
_refine_ls_restrained_S_all 1.020
_refine_ls_R_factor_all 0.0551
_refine_ls_R_factor_gt 0.0414
_refine_ls_shift/su_max 0.002
_refine_ls_shift/su_mean 0.000
_refine_ls_structure_factor_coef Fsqd
_refine_ls_weighting_details 'calc w=1/[\s^2^(Fo^2^)+(0.0414P)^2^+0.8058P] where P=(Fo^2^+2Fc^2^)/3'
_refine_ls_weighting_scheme calc
_refine_ls_wR_factor_gt 0.0923
_refine_ls_wR_factor_ref 0.1008
_reflns_number_gt 9452
_reflns_number_total 11154
_reflns_threshold_expression >2sigma(I)
_cod_data_source_file jo301563j_si_002_1.cif
_cod_data_source_block compound_8c
_cod_original_sg_symbol_H-M 'P 21'
_cod_database_code 4027470

loop_
_symmetry_equiv_pos_as_xyz
'x, y, z'
'-x, y+1/2, -z'

loop_
_atom_site_label
_atom_site_type_symbol
_atom_site_fract_x
_atom_site_fract_y
_atom_site_fract_z
_atom_site_U_iso_or_equiv
_atom_site_adp_type
_atom_site_occupancy
_atom_site_symmetry_multiplicity
_atom_site_calc_flag
_atom_site_refinement_flags
S1 S 0.64369(6) 0.33965(2) 0.79545(6) 0.03939(14) Uani 1 1 d .
S2 S 0.37550(7) 0.30848(3) 0.60856(6) 0.04305(14) Uani 1 1 d .
O1 O 0.3228(2) 0.25505(7) 0.5629(2) 0.0583(5) Uani 1 1 d .
O2 O 0.3228(2) 0.33667(9) 0.6883(2) 0.0602(5) Uani 1 1 d .
O3 O 0.6376(2) 0.39757(7) 0.78108(18) 0.0493(4) Uani 1 1 d .
N1 N 0.6215(2) 0.32263(8) 0.9218(2) 0.0442(5) Uani 1 1 d .
H1N H 0.5847 0.2910 0.9163 0.053 Uiso 1 1 d R
N2 N 0.5472(2) 0.30297(9) 0.6794(2) 0.0426(5) Uani 1 1 d .
C1 C 0.8138(3) 0.31778(10) 0.8220(2) 0.0415(5) Uani 1 1 d .
C2 C 0.9019(3) 0.35271(12) 0.7969(3) 0.0519(7) Uani 1 1 d .
H2 H 0.8709 0.3871 0.7622 0.062 Uiso 1 1 calc R
C3 C 1.0382(3) 0.33512(14) 0.8250(3) 0.0617(8) Uani 1 1 d .
H3 H 1.0982 0.3582 0.8080 0.074 Uiso 1 1 calc R
C4 C 1.0868(3) 0.28461(14) 0.8771(3) 0.0593(8) Uani 1 1 d .
C5 C 0.9948(3) 0.25052(13) 0.8986(3) 0.0582(7) Uani 1 1 d .
H5 H 1.0252 0.2159 0.9319 0.070 Uiso 1 1 calc R
C6 C 0.8589(3) 0.26652(11) 0.8718(3) 0.0506(6) Uani 1 1 d .
H6 H 0.7985 0.2431 0.8871 0.061 Uiso 1 1 calc R
C7 C 1.2367(4) 0.2663(2) 0.9114(4) 0.0930(12) Uani 1 1 d .
H7A H 1.2894 0.2628 1.0056 0.139 Uiso 1 1 calc R
H7B H 1.2819 0.2926 0.8798 0.139 Uiso 1 1 calc R
H7C H 1.2338 0.2319 0.8703 0.139 Uiso 1 1 calc R
C8 C 0.3361(3) 0.34790(10) 0.4653(3) 0.0423(5) Uani 1 1 d .
C9 C 0.3631(3) 0.40308(11) 0.4780(3) 0.0535(7) Uani 1 1 d .
H9 H 0.4036 0.4192 0.5612 0.064 Uiso 1 1 calc R
C10 C 0.3294(3) 0.43371(12) 0.3659(3) 0.0607(8) Uani 1 1 d .
H10 H 0.3484 0.4707 0.3747 0.073 Uiso 1 1 calc R
C11 C 0.2684(3) 0.41123(12) 0.2416(3) 0.0536(7) Uani 1 1 d .
C12 C 0.2410(3) 0.35604(13) 0.2311(3) 0.0599(8) Uani 1 1 d .
H12 H 0.1994 0.3400 0.1479 0.072 Uiso 1 1 calc R
C13 C 0.2744(3) 0.32437(12) 0.3427(3) 0.0545(7) Uani 1 1 d .
H13 H 0.2550 0.2874 0.3342 0.065 Uiso 1 1 calc R
C14 C 0.2316(4) 0.44491(16) 0.1197(4) 0.0845(11) Uani 1 1 d .
H14A H 0.2281 0.4825 0.1404 0.127 Uiso 1 1 calc R
H14B H 0.1407 0.4339 0.0520 0.127 Uiso 1 1 calc R
H14C H 0.3025 0.4398 0.0888 0.127 Uiso 1 1 calc R
C15 C 0.6829(3) 0.35062(10) 1.0523(2) 0.0405(5) Uani 1 1 d .
C16 C 0.8360(3) 0.36844(12) 1.0977(3) 0.0485(6) Uani 1 1 d .
H16A H 0.8415 0.3938 1.0343 0.058 Uiso 1 1 calc R
H16B H 0.8944 0.3372 1.1029 0.058 Uiso 1 1 calc R
C17 C 0.8909(3) 0.39548(13) 1.2334(3) 0.0564(7) Uani 1 1 d .
H17 H 0.9891 0.4072 1.2608 0.068 Uiso 1 1 calc R
C18 C 0.8015(4) 0.44478(12) 1.2286(3) 0.0635(8) Uani 1 1 d .
H18 H 0.8047 0.4710 1.1647 0.076 Uiso 1 1 calc R
C19 C 0.6496(3) 0.42610(13) 1.1839(3) 0.0619(8) Uani 1 1 d .
H19 H 0.5908 0.4577 1.1790 0.074 Uiso 1 1 calc R
C20 C 0.5917(3) 0.39979(12) 1.0462(3) 0.0564(7) Uani 1 1 d .
H20A H 0.4940 0.3886 1.0180 0.068 Uiso 1 1 calc R
H20B H 0.5937 0.4258 0.9825 0.068 Uiso 1 1 calc R
C21 C 0.6772(4) 0.31066(12) 1.1526(3) 0.0589(7) Uani 1 1 d .
H21A H 0.7343 0.2791 1.1576 0.071 Uiso 1 1 calc R
H21B H 0.5801 0.2988 1.1247 0.071 Uiso 1 1 calc R
C22 C 0.7332(4) 0.33743(14) 1.2888(3) 0.0614(8) Uani 1 1 d .
H22 H 0.7289 0.3112 1.3522 0.074 Uiso 1 1 calc R
C23 C 0.6454(3) 0.38687(15) 1.2853(3) 0.0658(9) Uani 1 1 d .
H23 H 0.5469 0.3756 1.2579 0.079 Uiso 1 1 calc R
C24 C 0.8880(3) 0.35567(14) 1.3357(3) 0.0619(8) Uani 1 1 d .
H24 H 0.9468 0.3241 1.3406 0.074 Uiso 1 1 calc R
C25 C 0.9440(4) 0.38210(16) 1.4721(3) 0.0777(10) Uani 1 1 d .
H25A H 0.9410 0.3562 1.5356 0.093 Uiso 1 1 calc R
H25B H 1.0419 0.3932 1.5012 0.093 Uiso 1 1 calc R
C26 C 0.8537(4) 0.43111(16) 1.4652(3) 0.0741(10) Uani 1 1 d .
H26 H 0.8902 0.4482 1.5526 0.089 Uiso 1 1 calc R
C27 C 0.8595(5) 0.47140(16) 1.3658(4) 0.0832(11) Uani 1 1 d .
H27A H 0.9568 0.4829 1.3932 0.100 Uiso 1 1 calc R
H27B H 0.8033 0.5031 1.3620 0.100 Uiso 1 1 calc R
C28 C 0.7019(4) 0.41358(18) 1.4219(4) 0.0819(11) Uani 1 1 d .
H28A H 0.6440 0.4448 1.4179 0.098 Uiso 1 1 calc R
H28B H 0.6972 0.3881 1.4854 0.098 Uiso 1 1 calc R
S3 S 0.57825(7) 0.12419(2) 0.68138(6) 0.04139(14) Uani 1 1 d .
S4 S 0.50747(7) 0.16030(2) 0.87945(6) 0.04206(14) Uani 1 1 d .
O4 O 0.3674(2) 0.13988(8) 0.7996(2) 0.0580(5) Uani 1 1 d .
O5 O 0.5207(2) 0.21342(7) 0.9348(2) 0.0595(5) Uani 1 1 d .
O6 O 0.5828(2) 0.06642(7) 0.69390(19) 0.0562(5) Uani 1 1 d .
N3 N 0.4325(2) 0.14322(9) 0.5632(2) 0.0462(5) Uani 1 1 d .
H3N H 0.3945 0.1734 0.5685 0.055 Uiso 1 1 d R
N4 N 0.6059(2) 0.16068(9) 0.8024(2) 0.0424(5) Uani 1 1 d .
C29 C 0.7169(3) 0.14521(10) 0.6433(2) 0.0434(6) Uani 1 1 d .
C30 C 0.8300(3) 0.11172(12) 0.6676(3) 0.0574(7) Uani 1 1 d .
H30 H 0.8338 0.0772 0.7021 0.069 Uiso 1 1 calc R
C31 C 0.9385(3) 0.13029(16) 0.6400(3) 0.0685(9) Uani 1 1 d .
H31 H 1.0160 0.1079 0.6574 0.082 Uiso 1 1 calc R
C32 C 0.9345(3) 0.18077(15) 0.5878(3) 0.0622(8) Uani 1 1 d .
C33 C 0.8186(3) 0.21313(13) 0.5628(3) 0.0601(7) Uani 1 1 d .
H33 H 0.8130 0.2472 0.5253 0.072 Uiso 1 1 calc R
C34 C 0.7104(3) 0.19625(12) 0.5921(3) 0.0528(7) Uani 1 1 d .
H34 H 0.6344 0.2191 0.5775 0.063 Uiso 1 1 calc R
C35 C 1.0518(4) 0.2011(2) 0.5558(5) 0.0971(13) Uani 1 1 d .
H35A H 1.0311 0.1911 0.4668 0.146 Uiso 1 1 calc R
H35B H 1.1405 0.1852 0.6160 0.146 Uiso 1 1 calc R
H35C H 1.0581 0.2398 0.5643 0.146 Uiso 1 1 calc R
C36 C 0.5908(3) 0.11557(10) 1.0127(2) 0.0406(5) Uani 1 1 d .
C37 C 0.5742(3) 0.06076(11) 0.9925(3) 0.0563(7) Uani 1 1 d .
H37 H 0.5212 0.0472 0.9077 0.068 Uiso 1 1 calc R
C38 C 0.6367(4) 0.02543(13) 1.0992(4) 0.0694(9) Uani 1 1 d .
H38 H 0.6254 -0.0118 1.0849 0.083 Uiso 1 1 calc R
C39 C 0.7150(4) 0.04484(15) 1.2257(3) 0.0661(9) Uani 1 1 d .
C40 C 0.7312(4) 0.09940(16) 1.2436(3) 0.0743(10) Uani 1 1 d .
H40 H 0.7851 0.1130 1.3283 0.089 Uiso 1 1 calc R
C41 C 0.6692(3) 0.13537(13) 1.1386(3) 0.0602(8) Uani 1 1 d .
H41 H 0.6806 0.1725 1.1532 0.072 Uiso 1 1 calc R
C42 C 0.7790(5) 0.0056(2) 1.3406(5) 0.1169(18) Uani 1 1 d .
H42A H 0.8756 0.0157 1.3962 0.175 Uiso 1 1 calc R
H42B H 0.7765 -0.0304 1.3074 0.175 Uiso 1 1 calc R
H42C H 0.7255 0.0067 1.3909 0.175 Uiso 1 1 calc R
C43 C 0.3538(3) 0.11789(10) 0.4302(2) 0.0409(5) Uani 1 1 d .
C44 C 0.4489(3) 0.08740(19) 0.3839(3) 0.0822(12) Uani 1 1 d .
H44A H 0.4962 0.0579 0.4444 0.099 Uiso 1 1 calc R
H44B H 0.5209 0.1116 0.3822 0.099 Uiso 1 1 calc R
C45 C 0.3566(4) 0.06456(18) 0.2428(3) 0.0804(12) Uani 1 1 d .
H45 H 0.4174 0.0446 0.2126 0.097 Uiso 1 1 calc R
C46 C 0.2442(5) 0.02716(13) 0.2443(3) 0.0812(12) Uani 1 1 d .
H46 H 0.2895 -0.0029 0.3055 0.097 Uiso 1 1 calc R
C47 C 0.1509(4) 0.05873(14) 0.2902(3) 0.0663(9) Uani 1 1 d .
H47 H 0.0778 0.0345 0.2918 0.080 Uiso 1 1 calc R
C48 C 0.2399(4) 0.08101(14) 0.4302(3) 0.0650(8) Uani 1 1 d .
H48A H 0.1793 0.1009 0.4594 0.078 Uiso 1 1 calc R
H48B H 0.2830 0.0512 0.4912 0.078 Uiso 1 1 calc R
C49 C 0.2811(4) 0.16440(12) 0.3335(3) 0.0634(8) Uani 1 1 d .
H49A H 0.3521 0.1891 0.3319 0.076 Uiso 1 1 calc R
H49B H 0.2202 0.1844 0.3623 0.076 Uiso 1 1 calc R
C50 C 0.1921(4) 0.14123(12) 0.1941(3) 0.0654(9) Uani 1 1 d .
H50 H 0.1462 0.1713 0.1332 0.078 Uiso 1 1 calc R
C51 C 0.0800(3) 0.10429(13) 0.1948(3) 0.0640(8) Uani 1 1 d .
H51 H 0.0184 0.1245 0.2239 0.077 Uiso 1 1 calc R
C52 C 0.2851(4) 0.11165(16) 0.1476(3) 0.0780(11) Uani 1 1 d .
H52 H 0.3579 0.1363 0.1468 0.094 Uiso 1 1 calc R
C53 C 0.1964(4) 0.08820(18) 0.0057(3) 0.0847(11) Uani 1 1 d .
H53A H 0.1513 0.1175 -0.0563 0.102 Uiso 1 1 calc R
H53B H 0.2581 0.0687 -0.0230 0.102 Uiso 1 1 calc R
C54 C 0.0853(3) 0.05046(12) 0.0087(3) 0.0600(8) Uani 1 1 d .
H54 H 0.0282 0.0358 -0.0801 0.072 Uiso 1 1 calc R
C55 C -0.0101(4) 0.08188(17) 0.0535(3) 0.0787(10) Uani 1 1 d .
H55A H -0.0840 0.0583 0.0534 0.094 Uiso 1 1 calc R
H55B H -0.0550 0.1116 -0.0070 0.094 Uiso 1 1 calc R
C56 C 0.1523(5) 0.00442(14) 0.1043(3) 0.0937(14) Uani 1 1 d .
H56A H 0.2109 -0.0171 0.0756 0.112 Uiso 1 1 calc R
H56B H 0.0788 -0.0189 0.1061 0.112 Uiso 1 1 calc R

loop_
_atom_site_aniso_label
_atom_site_aniso_U_11
_atom_site_aniso_U_22
_atom_site_aniso_U_33
_atom_site_aniso_U_23
_atom_site_aniso_U_13
_atom_site_aniso_U_12
S1 0.0405(3) 0.0380(3) 0.0335(3) 0.0014(2) 0.0108(3) -0.0008(2)
S2 0.0388(3) 0.0446(3) 0.0407(3) 0.0029(3) 0.0130(3) -0.0015(3)
O1 0.0538(11) 0.0436(10) 0.0613(13) 0.0046(9) 0.0108(10) -0.0118(8)
O2 0.0527(11) 0.0796(14) 0.0540(12) 0.0041(10) 0.0287(10) 0.0107(10)
O3 0.0572(11) 0.0350(9) 0.0472(11) 0.0018(8) 0.0155(9) -0.0005(8)
N1 0.0503(12) 0.0427(12) 0.0363(11) -0.0035(8) 0.0163(10) -0.0100(9)
N2 0.0402(11) 0.0444(11) 0.0345(11) -0.0037(9) 0.0086(9) 0.0028(9)
C1 0.0424(13) 0.0456(13) 0.0327(13) -0.0005(10) 0.0131(11) -0.0063(10)
C2 0.0549(16) 0.0556(17) 0.0434(15) 0.0057(12) 0.0202(13) -0.0035(12)
C3 0.0485(16) 0.086(2) 0.0572(18) -0.0007(17) 0.0289(15) -0.0130(15)
C4 0.0423(15) 0.089(2) 0.0422(16) -0.0025(15) 0.0142(13) 0.0035(14)
C5 0.0539(17) 0.0638(18) 0.0525(18) 0.0114(14) 0.0197(15) 0.0132(14)
C6 0.0503(16) 0.0463(14) 0.0520(16) 0.0063(12) 0.0199(13) 0.0029(12)
C7 0.054(2) 0.145(4) 0.083(3) 0.015(3) 0.033(2) 0.020(2)
C8 0.0350(12) 0.0435(14) 0.0415(14) 0.0036(10) 0.0107(11) 0.0045(10)
C9 0.0606(17) 0.0424(14) 0.0454(16) -0.0039(12) 0.0125(13) -0.0009(12)
C10 0.0664(19) 0.0442(15) 0.059(2) 0.0111(14) 0.0169(16) 0.0007(13)
C11 0.0432(14) 0.0634(17) 0.0500(17) 0.0151(14) 0.0167(13) 0.0082(13)
C12 0.0612(18) 0.068(2) 0.0412(16) 0.0009(13) 0.0138(14) 0.0060(14)
C13 0.0597(17) 0.0486(16) 0.0440(16) -0.0009(12) 0.0128(13) -0.0008(12)
C14 0.086(3) 0.090(3) 0.068(2) 0.032(2) 0.025(2) 0.012(2)
C15 0.0402(13) 0.0441(14) 0.0343(13) -0.0018(10) 0.0137(11) -0.0008(10)
C16 0.0424(14) 0.0601(16) 0.0414(15) -0.0105(12) 0.0169(12) -0.0074(12)
C17 0.0413(15) 0.078(2) 0.0480(17) -0.0192(15) 0.0183(13) -0.0162(14)
C18 0.083(2) 0.0557(17) 0.0512(19) -0.0128(14) 0.0288(17) -0.0092(15)
C19 0.0561(18) 0.0683(19) 0.0561(19) -0.0130(15) 0.0202(15) 0.0179(14)
C20 0.0510(16) 0.0640(18) 0.0453(16) -0.0051(13) 0.0133(13) 0.0106(13)
C21 0.077(2) 0.0550(16) 0.0416(15) -0.0013(13) 0.0233(15) -0.0124(15)
C22 0.077(2) 0.0655(18) 0.0405(15) 0.0038(14) 0.0247(15) -0.0108(16)
C23 0.0477(17) 0.102(3) 0.0511(18) -0.0150(17) 0.0254(15) -0.0062(16)
C24 0.0544(17) 0.079(2) 0.0375(15) -0.0036(14) 0.0070(13) 0.0129(15)
C25 0.068(2) 0.112(3) 0.0395(18) -0.0115(18) 0.0108(16) -0.001(2)
C26 0.071(2) 0.102(3) 0.0476(19) -0.0291(18) 0.0252(17) -0.0157(19)
C27 0.099(3) 0.082(2) 0.070(2) -0.033(2) 0.039(2) -0.020(2)
C28 0.073(2) 0.122(3) 0.058(2) -0.024(2) 0.0350(19) -0.009(2)
S3 0.0448(3) 0.0418(3) 0.0342(3) 0.0017(2) 0.0145(3) 0.0010(3)
S4 0.0440(3) 0.0426(3) 0.0398(3) 0.0029(3) 0.0188(3) 0.0006(3)
O4 0.0410(10) 0.0749(14) 0.0505(12) 0.0049(9) 0.0132(9) -0.0033(9)
O5 0.0840(15) 0.0410(10) 0.0663(14) -0.0001(9) 0.0448(12) 0.0050(9)
O6 0.0700(13) 0.0426(10) 0.0509(12) 0.0032(8) 0.0221(10) -0.0005(9)
N3 0.0456(12) 0.0507(12) 0.0365(12) -0.0048(9) 0.0130(10) 0.0072(9)
N4 0.0443(11) 0.0481(11) 0.0347(11) 0.0015(9) 0.0175(9) -0.0045(10)
C29 0.0449(14) 0.0491(14) 0.0328(13) 0.0011(10) 0.0143(11) 0.0033(11)
C30 0.0573(17) 0.0633(19) 0.0489(17) 0.0119(14) 0.0210(14) 0.0182(14)
C31 0.0493(17) 0.094(3) 0.064(2) 0.0019(18) 0.0263(16) 0.0197(17)
C32 0.0504(17) 0.090(2) 0.0496(18) -0.0064(16) 0.0257(15) -0.0024(15)
C33 0.0579(18) 0.0657(18) 0.0610(19) 0.0065(15) 0.0301(16) -0.0006(15)
C34 0.0511(16) 0.0527(16) 0.0574(18) 0.0044(13) 0.0265(15) 0.0069(12)
C35 0.070(2) 0.136(4) 0.106(3) 0.000(3) 0.058(3) -0.008(2)
C36 0.0412(13) 0.0427(13) 0.0384(13) 0.0010(10) 0.0183(11) -0.0051(10)
C37 0.071(2) 0.0498(15) 0.0427(16) 0.0017(12) 0.0205(15) -0.0064(14)
C38 0.084(2) 0.0515(17) 0.081(3) 0.0204(16) 0.044(2) 0.0083(16)
C39 0.0579(19) 0.084(2) 0.055(2) 0.0240(17) 0.0241(16) 0.0121(16)
C40 0.068(2) 0.098(3) 0.0403(17) 0.0049(17) 0.0091(15) -0.0119(19)
C41 0.069(2) 0.0577(18) 0.0442(16) -0.0028(13) 0.0165(15) -0.0128(14)
C42 0.113(4) 0.148(4) 0.085(3) 0.066(3) 0.040(3) 0.047(3)
C43 0.0402(13) 0.0451(13) 0.0333(13) 0.0002(10) 0.0125(11) 0.0020(10)
C44 0.0474(18) 0.136(3) 0.0505(19) -0.027(2) 0.0101(15) 0.0247(19)
C45 0.0522(19) 0.124(3) 0.054(2) -0.031(2) 0.0135(16) 0.022(2)
C46 0.118(3) 0.0420(16) 0.0468(19) -0.0018(13) 0.004(2) 0.0205(18)
C47 0.072(2) 0.074(2) 0.0528(18) -0.0066(15) 0.0272(17) -0.0349(17)
C48 0.079(2) 0.073(2) 0.0472(18) -0.0041(15) 0.0312(17) -0.0218(17)
C49 0.079(2) 0.0480(15) 0.0466(17) 0.0029(13) 0.0127(16) -0.0041(15)
C50 0.082(2) 0.0484(16) 0.0460(17) 0.0092(13) 0.0108(16) 0.0019(15)
C51 0.0463(16) 0.076(2) 0.062(2) -0.0122(16) 0.0173(15) 0.0097(14)
C52 0.077(2) 0.108(3) 0.0499(19) -0.0083(19) 0.0290(18) -0.040(2)
C53 0.086(3) 0.120(3) 0.0418(18) -0.0128(19) 0.0229(18) -0.024(2)
C54 0.0609(19) 0.0596(18) 0.0411(16) -0.0097(13) 0.0059(14) 0.0030(14)
C55 0.0531(19) 0.100(3) 0.059(2) -0.0138(19) 0.0036(16) 0.0046(18)
C56 0.127(4) 0.060(2) 0.049(2) -0.0103(16) -0.002(2) 0.010(2)

loop_
_atom_type_symbol
_atom_type_description
_atom_type_scat_dispersion_real
_atom_type_scat_dispersion_imag
_atom_type_scat_source
C C 0.0033 0.0016 'International Tables Vol C Tables 4.2.6.8 and 6.1.1.4'
H H 0.0000 0.0000 'International Tables Vol C Tables 4.2.6.8 and 6.1.1.4'
N N 0.0061 0.0033 'International Tables Vol C Tables 4.2.6.8 and 6.1.1.4'
O O 0.0106 0.0060 'International Tables Vol C Tables 4.2.6.8 and 6.1.1.4'
S S 0.1246 0.1234 'International Tables Vol C Tables 4.2.6.8 and 6.1.1.4'

loop_
_geom_angle_atom_site_label_1
_geom_angle_atom_site_label_2
_geom_angle_atom_site_label_3
_geom_angle
O3 S1 N2 120.53(12)
O3 S1 N1 110.19(11)
N2 S1 N1 107.53(11)
O3 S1 C1 108.37(11)
N2 S1 C1 101.55(11)
N1 S1 C1 107.80(12)
O2 S2 O1 118.55(13)
O2 S2 N2 112.79(12)
O1 S2 N2 105.53(12)
O2 S2 C8 107.91(12)
O1 S2 C8 106.30(12)
N2 S2 C8 104.76(12)
C15 N1 S1 126.07(16)
C15 N1 H1N 118.4
S1 N1 H1N 114.4
S1 N2 S2 122.50(13)
C6 C1 C2 121.0(2)
C6 C1 S1 119.32(19)
C2 C1 S1 119.7(2)
C1 C2 C3 118.3(3)
C1 C2 H2 120.9
C3 C2 H2 120.9
C4 C3 C2 121.9(3)
C4 C3 H3 119.0
C2 C3 H3 119.0
C3 C4 C5 118.1(3)
C3 C4 C7 121.7(3)
C5 C4 C7 120.2(3)
C6 C5 C4 121.6(3)
C6 C5 H5 119.2
C4 C5 H5 119.2
C1 C6 C5 119.1(3)
C1 C6 H6 120.4
C5 C6 H6 120.4
C4 C7 H7A 109.5
C4 C7 H7B 109.5
H7A C7 H7B 109.5
C4 C7 H7C 109.5
H7A C7 H7C 109.5
H7B C7 H7C 109.5
C13 C8 C9 120.3(3)
C13 C8 S2 120.2(2)
C9 C8 S2 119.4(2)
C10 C9 C8 119.1(3)
C10 C9 H9 120.4
C8 C9 H9 120.4
C11 C10 C9 121.9(3)
C11 C10 H10 119.0
C9 C10 H10 119.0
C10 C11 C12 118.0(3)
C10 C11 C14 121.6(3)
C12 C11 C14 120.4(3)
C11 C12 C13 121.1(3)
C11 C12 H12 119.5
C13 C12 H12 119.5
C8 C13 C12 119.5(3)
C8 C13 H13 120.2
C12 C13 H13 120.2
C11 C14 H14A 109.5
C11 C14 H14B 109.5
H14A C14 H14B 109.5
C11 C14 H14C 109.5
H14A C14 H14C 109.5
H14B C14 H14C 109.5
N1 C15 C16 113.4(2)
N1 C15 C21 106.97(19)
C16 C15 C21 108.7(2)
N1 C15 C20 109.6(2)
C16 C15 C20 109.5(2)
C21 C15 C20 108.5(2)
C15 C16 C17 109.7(2)
C15 C16 H16A 109.7
C17 C16 H16A 109.7
C15 C16 H16B 109.7
C17 C16 H16B 109.7
H16A C16 H16B 108.2
C18 C17 C24 108.8(2)
C18 C17 C16 111.1(2)
C24 C17 C16 110.5(2)
C18 C17 H17 108.8
C24 C17 H17 108.8
C16 C17 H17 108.8
C19 C18 C17 108.1(2)
C19 C18 C27 110.8(3)
C17 C18 C27 110.0(3)
C19 C18 H18 109.3
C17 C18 H18 109.3
C27 C18 H18 109.3
C23 C19 C18 108.8(3)
C23 C19 C20 111.2(3)
C18 C19 C20 110.6(3)
C23 C19 H19 108.7
C18 C19 H19 108.7
C20 C19 H19 108.7
C15 C20 C19 109.3(2)
C15 C20 H20A 109.8
C19 C20 H20A 109.8
C15 C20 H20B 109.8
C19 C20 H20B 109.8
H20A C20 H20B 108.3
C15 C21 C22 110.0(2)
C15 C21 H21A 109.7
C22 C21 H21A 109.7
C15 C21 H21B 109.7
C22 C21 H21B 109.7
H21A C21 H21B 108.2
C23 C22 C21 111.2(3)
C23 C22 C24 108.1(3)
C21 C22 C24 110.4(3)
C23 C22 H22 109.0
C21 C22 H22 109.0
C24 C22 H22 109.0
C19 C23 C22 108.2(2)
C19 C23 C28 110.9(3)
C22 C23 C28 111.0(3)
C19 C23 H23 108.9
C22 C23 H23 108.9
C28 C23 H23 108.9
C17 C24 C25 111.0(3)
C17 C24 C22 107.5(2)
C25 C24 C22 110.3(3)
C17 C24 H24 109.3
C25 C24 H24 109.3
C22 C24 H24 109.3
C26 C25 C24 109.6(3)
C26 C25 H25A 109.8
C24 C25 H25A 109.8
C26 C25 H25B 109.8
C24 C25 H25B 109.8
H25A C25 H25B 108.2
C28 C26 C25 109.6(3)
C28 C26 C27 109.3(3)
C25 C26 C27 109.3(3)
C28 C26 H26 109.5
C25 C26 H26 109.5
C27 C26 H26 109.5
C26 C27 C18 109.6(3)
C26 C27 H27A 109.8
C18 C27 H27A 109.8
C26 C27 H27B 109.8
C18 C27 H27B 109.8
H27A C27 H27B 108.2
C26 C28 C23 109.4(3)
C26 C28 H28A 109.8
C23 C28 H28A 109.8
C26 C28 H28B 109.8
C23 C28 H28B 109.8
H28A C28 H28B 108.3
O6 S3 N4 120.43(12)
O6 S3 N3 110.76(12)
N4 S3 N3 107.51(11)
O6 S3 C29 108.70(12)
N4 S3 C29 100.95(12)
N3 S3 C29 107.49(12)
O5 S4 O4 118.01(13)
O5 S4 N4 105.47(12)
O4 S4 N4 112.80(12)
O5 S4 C36 106.69(13)
O4 S4 C36 107.49(12)
N4 S4 C36 105.57(11)
C43 N3 S3 128.12(17)
C43 N3 H3N 111.4
S3 N3 H3N 120.1
S3 N4 S4 123.60(13)
C30 C29 C34 120.9(3)
C30 C29 S3 120.5(2)
C34 C29 S3 118.5(2)
C29 C30 C31 118.8(3)
C29 C30 H30 120.6
C31 C30 H30 120.6
C32 C31 C30 121.7(3)
C32 C31 H31 119.1
C30 C31 H31 119.1
C31 C32 C33 118.0(3)
C31 C32 C35 122.0(3)
C33 C32 C35 119.9(3)
C32 C33 C34 121.6(3)
C32 C33 H33 119.2
C34 C33 H33 119.2
C29 C34 C33 118.9(3)
C29 C34 H34 120.5
C33 C34 H34 120.5
C32 C35 H35A 109.5
C32 C35 H35B 109.5
H35A C35 H35B 109.5
C32 C35 H35C 109.5
H35A C35 H35C 109.5
H35B C35 H35C 109.5
C37 C36 C41 119.7(3)
C37 C36 S4 120.0(2)
C41 C36 S4 120.2(2)
C36 C37 C38 119.9(3)
C36 C37 H37 120.1
C38 C37 H37 120.1
C39 C38 C37 120.9(3)
C39 C38 H38 119.6
C37 C38 H38 119.6
C40 C39 C38 118.4(3)
C40 C39 C42 121.8(4)
C38 C39 C42 119.9(4)
C39 C40 C41 121.7(3)
C39 C40 H40 119.2
C41 C40 H40 119.2
C36 C41 C40 119.5(3)
C36 C41 H41 120.3
C40 C41 H41 120.3
C39 C42 H42A 109.5
C39 C42 H42B 109.5
H42A C42 H42B 109.5
C39 C42 H42C 109.5
H42A C42 H42C 109.5
H42B C42 H42C 109.5
N3 C43 C48 109.9(2)
N3 C43 C44 113.4(2)
C48 C43 C44 110.2(3)
N3 C43 C49 106.3(2)
C48 C43 C49 107.9(2)
C44 C43 C49 108.9(3)
C43 C44 C45 108.9(2)
C43 C44 H44A 109.9
C45 C44 H44A 109.9
C43 C44 H44B 109.9
C45 C44 H44B 109.9
H44A C44 H44B 108.3
C46 C45 C52 109.2(3)
C46 C45 C44 110.3(3)
C52 C45 C44 109.4(3)
C46 C45 H45 109.3
C52 C45 H45 109.3
C44 C45 H45 109.3
C45 C46 C47 108.6(2)
C45 C46 C56 110.5(3)
C47 C46 C56 109.3(3)
C45 C46 H46 109.5
C47 C46 H46 109.5
C56 C46 H46 109.5
C51 C47 C46 109.3(3)
C51 C47 C48 110.5(3)
C46 C47 C48 110.2(3)
C51 C47 H47 108.9
C46 C47 H47 108.9
C48 C47 H47 108.9
C43 C48 C47 109.8(2)
C43 C48 H48A 109.7
C47 C48 H48A 109.7
C43 C48 H48B 109.7
C47 C48 H48B 109.7
H48A C48 H48B 108.2
C43 C49 C50 109.5(2)
C43 C49 H49A 109.8
C50 C49 H49A 109.8
C43 C49 H49B 109.8
C50 C49 H49B 109.8
H49A C49 H49B 108.2
C52 C50 C51 110.2(3)
C52 C50 C49 110.2(3)
C51 C50 C49 110.1(3)
C52 C50 H50 108.7
C51 C50 H50 108.7
C49 C50 H50 108.7
C50 C51 C47 108.6(2)
C50 C51 C55 109.6(3)
C47 C51 C55 110.6(3)
C50 C51 H51 109.4
C47 C51 H51 109.4
C55 C51 H51 109.4
C50 C52 C45 108.6(3)
C50 C52 C53 110.8(3)
C45 C52 C53 108.7(3)
C50 C52 H52 109.6
C45 C52 H52 109.6
C53 C52 H52 109.6
C54 C53 C52 108.8(3)
C54 C53 H53A 109.9
C52 C53 H53A 109.9
C54 C53 H53B 109.9
C52 C53 H53B 109.9
H53A C53 H53B 108.3
C53 C54 C56 111.1(3)
C53 C54 C55 108.9(3)
C56 C54 C55 108.3(3)
C53 C54 H54 109.5
C56 C54 H54 109.5
C55 C54 H54 109.5
C54 C55 C51 109.4(3)
C54 C55 H55A 109.8
C51 C55 H55A 109.8
C54 C55 H55B 109.8
C51 C55 H55B 109.8
H55A C55 H55B 108.3
C54 C56 C46 109.8(3)
C54 C56 H56A 109.7
C46 C56 H56A 109.7
C54 C56 H56B 109.7
C46 C56 H56B 109.7
H56A C56 H56B 108.2

loop_
_geom_bond_atom_site_label_1
_geom_bond_atom_site_label_2
_geom_bond_distance
S1 O3 1.4359(17)
S1 N2 1.543(2)
S1 N1 1.598(2)
S1 C1 1.761(3)
S2 O2 1.428(2)
S2 O1 1.4334(19)
S2 N2 1.623(2)
S2 C8 1.770(3)
N1 C15 1.488(3)
N1 H1N 0.8597
C1 C6 1.379(4)
C1 C2 1.382(4)
C2 C3 1.392(4)
C2 H2 0.9300
C3 C4 1.376(5)
C3 H3 0.9300
C4 C5 1.381(4)
C4 C7 1.515(4)
C5 C6 1.379(4)
C5 H5 0.9300
C6 H6 0.9300
C7 H7A 0.9600
C7 H7B 0.9600
C7 H7C 0.9600
C8 C13 1.368(4)
C8 C9 1.385(4)
C9 C10 1.377(4)
C9 H9 0.9300
C10 C11 1.373(4)
C10 H10 0.9300
C11 C12 1.386(4)
C11 C14 1.502(4)
C12 C13 1.387(4)
C12 H12 0.9300
C13 H13 0.9300
C14 H14A 0.9600
C14 H14B 0.9600
C14 H14C 0.9600
C15 C16 1.520(3)
C15 C21 1.521(4)
C15 C20 1.528(4)
C16 C17 1.528(4)
C16 H16A 0.9700
C16 H16B 0.9700
C17 C18 1.523(4)
C17 C24 1.525(4)
C17 H17 0.9800
C18 C19 1.516(5)
C18 C27 1.535(4)
C18 H18 0.9800
C19 C23 1.514(5)
C19 C20 1.537(4)
C19 H19 0.9800
C20 H20A 0.9700
C20 H20B 0.9700
C21 C22 1.529(4)
C21 H21A 0.9700
C21 H21B 0.9700
C22 C23 1.519(5)
C22 C24 1.538(4)
C22 H22 0.9800
C23 C28 1.532(4)
C23 H23 0.9800
C24 C25 1.528(4)
C24 H24 0.9800
C25 C26 1.517(5)
C25 H25A 0.9700
C25 H25B 0.9700
C26 C28 1.509(5)
C26 C27 1.519(5)
C26 H26 0.9800
C27 H27A 0.9700
C27 H27B 0.9700
C28 H28A 0.9700
C28 H28B 0.9700
S3 O6 1.4305(19)
S3 N4 1.550(2)
S3 N3 1.591(2)
S3 C29 1.769(3)
S4 O5 1.431(2)
S4 O4 1.434(2)
S4 N4 1.619(2)
S4 C36 1.754(3)
N3 C43 1.491(3)
N3 H3N 0.8596
C29 C30 1.371(4)
C29 C34 1.374(4)
C30 C31 1.386(4)
C30 H30 0.9300
C31 C32 1.370(5)
C31 H31 0.9300
C32 C33 1.377(4)
C32 C35 1.514(4)
C33 C34 1.381(4)
C33 H33 0.9300
C34 H34 0.9300
C35 H35A 0.9600
C35 H35B 0.9600
C35 H35C 0.9600
C36 C37 1.369(4)
C36 C41 1.376(4)
C37 C38 1.391(4)
C37 H37 0.9300
C38 C39 1.378(5)
C38 H38 0.9300
C39 C40 1.360(5)
C39 C42 1.514(5)
C40 C41 1.389(4)
C40 H40 0.9300
C41 H41 0.9300
C42 H42A 0.9600
C42 H42B 0.9600
C42 H42C 0.9600
C43 C48 1.503(4)
C43 C44 1.516(4)
C43 C49 1.533(4)
C44 C45 1.556(4)
C44 H44A 0.9700
C44 H44B 0.9700
C45 C46 1.504(6)
C45 C52 1.533(5)
C45 H45 0.9800
C46 C47 1.512(5)
C46 C56 1.544(5)
C46 H46 0.9800
C47 C51 1.505(5)
C47 C48 1.536(4)
C47 H47 0.9800
C48 H48A 0.9700
C48 H48B 0.9700
C49 C50 1.539(4)
C49 H49A 0.9700
C49 H49B 0.9700
C50 C52 1.489(5)
C50 C51 1.492(5)
C50 H50 0.9800
C51 C55 1.550(4)
C51 H51 0.9800
C52 C53 1.562(5)
C52 H52 0.9800
C53 C54 1.505(5)
C53 H53A 0.9700
C53 H53B 0.9700
C54 C56 1.508(5)
C54 C55 1.519(5)
C54 H54 0.9800
C55 H55A 0.9700
C55 H55B 0.9700
C56 H56A 0.9700
C56 H56B 0.9700

loop_
_geom_torsion_atom_site_label_1
_geom_torsion_atom_site_label_2
_geom_torsion_atom_site_label_3
_geom_torsion_atom_site_label_4
_geom_torsion
O3 S1 N1 C15 -40.7(2)
N2 S1 N1 C15 -173.8(2)
C1 S1 N1 C15 77.4(2)
O3 S1 N2 S2 -57.0(2)
N1 S1 N2 S2 70.37(18)
C1 S1 N2 S2 -176.56(15)
O2 S2 N2 S1 -19.0(2)
O1 S2 N2 S1 -149.93(16)
C8 S2 N2 S1 98.08(17)
O3 S1 C1 C6 163.6(2)
N2 S1 C1 C6 -68.5(2)
N1 S1 C1 C6 44.3(2)
O3 S1 C1 C2 -14.3(2)
N2 S1 C1 C2 113.6(2)
N1 S1 C1 C2 -133.6(2)
C6 C1 C2 C3 -0.9(4)
S1 C1 C2 C3 176.9(2)
C1 C2 C3 C4 -0.4(4)
C2 C3 C4 C5 1.6(5)
C2 C3 C4 C7 -178.1(3)
C3 C4 C5 C6 -1.4(5)
C7 C4 C5 C6 178.3(3)
C2 C1 C6 C5 1.0(4)
S1 C1 C6 C5 -176.8(2)
C4 C5 C6 C1 0.2(5)
O2 S2 C8 C13 -131.5(2)
O1 S2 C8 C13 -3.4(3)
N2 S2 C8 C13 108.1(2)
O2 S2 C8 C9 46.0(2)
O1 S2 C8 C9 174.1(2)
N2 S2 C8 C9 -74.4(2)
C13 C8 C9 C10 -1.1(4)
S2 C8 C9 C10 -178.6(2)
C8 C9 C10 C11 0.6(5)
C9 C10 C11 C12 0.1(5)
C9 C10 C11 C14 179.9(3)
C10 C11 C12 C13 -0.2(4)
C14 C11 C12 C13 180.0(3)
C9 C8 C13 C12 1.0(4)
S2 C8 C13 C12 178.4(2)
C11 C12 C13 C8 -0.3(5)
S1 N1 C15 C16 -41.0(3)
S1 N1 C15 C21 -160.9(2)
S1 N1 C15 C20 81.7(3)
N1 C15 C16 C17 -178.7(2)
C21 C15 C16 C17 -59.8(3)
C20 C15 C16 C17 58.6(3)
C15 C16 C17 C18 -59.5(3)
C15 C16 C17 C24 61.4(3)
C24 C17 C18 C19 -62.6(3)
C16 C17 C18 C19 59.3(3)
C24 C17 C18 C27 58.6(3)
C16 C17 C18 C27 -179.6(3)
C17 C18 C19 C23 62.7(3)
C27 C18 C19 C23 -57.9(3)
C17 C18 C19 C20 -59.7(3)
C27 C18 C19 C20 179.7(3)
N1 C15 C20 C19 176.0(2)
C16 C15 C20 C19 -59.0(3)
C21 C15 C20 C19 59.6(3)
C23 C19 C20 C15 -60.5(3)
C18 C19 C20 C15 60.4(3)
N1 C15 C21 C22 -177.7(2)
C16 C15 C21 C22 59.5(3)
C20 C15 C21 C22 -59.5(3)
C15 C21 C22 C23 59.8(3)
C15 C21 C22 C24 -60.2(3)
C18 C19 C23 C22 -63.5(3)
C20 C19 C23 C22 58.6(3)
C18 C19 C23 C28 58.5(3)
C20 C19 C23 C28 -179.4(3)
C21 C22 C23 C19 -58.1(3)
C24 C22 C23 C19 63.3(3)
C21 C22 C23 C28 -179.9(3)
C24 C22 C23 C28 -58.5(3)
C18 C17 C24 C25 -58.3(3)
C16 C17 C24 C25 179.5(3)
C18 C17 C24 C22 62.5(3)
C16 C17 C24 C22 -59.7(3)
C23 C22 C24 C17 -62.8(3)
C21 C22 C24 C17 59.1(3)
C23 C22 C24 C25 58.4(3)
C21 C22 C24 C25 -179.7(3)
C17 C24 C25 C26 59.2(4)
C22 C24 C25 C26 -59.9(4)
C24 C25 C26 C28 60.2(4)
C24 C25 C26 C27 -59.6(4)
C28 C26 C27 C18 -59.6(4)
C25 C26 C27 C18 60.4(4)
C19 C18 C27 C26 59.1(4)
C17 C18 C27 C26 -60.4(4)
C25 C26 C28 C23 -59.8(4)
C27 C26 C28 C23 60.0(4)
C19 C23 C28 C26 -60.2(4)
C22 C23 C28 C26 60.0(4)
O6 S3 N3 C43 -40.7(3)
N4 S3 N3 C43 -174.2(2)
C29 S3 N3 C43 77.9(2)
O6 S3 N4 S4 -62.0(2)
N3 S3 N4 S4 66.08(18)
C29 S3 N4 S4 178.54(15)
O5 S4 N4 S3 -152.42(16)
O4 S4 N4 S3 -22.3(2)
C36 S4 N4 S3 94.84(17)
O6 S3 C29 C30 -19.1(3)
N4 S3 C29 C30 108.5(2)
N3 S3 C29 C30 -139.0(2)
O6 S3 C29 C34 162.7(2)
N4 S3 C29 C34 -69.7(2)
N3 S3 C29 C34 42.7(3)
C34 C29 C30 C31 0.1(4)
S3 C29 C30 C31 -178.1(2)
C29 C30 C31 C32 -0.8(5)
C30 C31 C32 C33 -0.1(5)
C30 C31 C32 C35 -179.2(3)
C31 C32 C33 C34 1.6(5)
C35 C32 C33 C34 -179.2(3)
C30 C29 C34 C33 1.3(4)
S3 C29 C34 C33 179.6(2)
C32 C33 C34 C29 -2.2(5)
O5 S4 C36 C37 168.7(2)
O4 S4 C36 C37 41.2(3)
N4 S4 C36 C37 -79.4(2)
O5 S4 C36 C41 -9.2(3)
O4 S4 C36 C41 -136.7(2)
N4 S4 C36 C41 102.7(2)
C41 C36 C37 C38 0.0(4)
S4 C36 C37 C38 -177.9(2)
C36 C37 C38 C39 0.3(5)
C37 C38 C39 C40 -0.8(5)
C37 C38 C39 C42 178.6(3)
C38 C39 C40 C41 1.0(5)
C42 C39 C40 C41 -178.3(4)
C37 C36 C41 C40 0.3(5)
S4 C36 C41 C40 178.2(2)
C39 C40 C41 C36 -0.8(5)
S3 N3 C43 C48 96.3(3)
S3 N3 C43 C44 -27.5(4)
S3 N3 C43 C49 -147.1(2)
N3 C43 C44 C45 -178.0(3)
C48 C43 C44 C45 58.3(4)
C49 C43 C44 C45 -59.9(4)
C43 C44 C45 C46 -59.3(4)
C43 C44 C45 C52 60.8(4)
C52 C45 C46 C47 -60.1(3)
C44 C45 C46 C47 60.1(4)
C52 C45 C46 C56 59.8(4)
C44 C45 C46 C56 180.0(3)
C45 C46 C47 C51 61.3(3)
C56 C46 C47 C51 -59.3(4)
C45 C46 C47 C48 -60.3(3)
C56 C46 C47 C48 179.1(3)
N3 C43 C48 C47 175.2(3)
C44 C43 C48 C47 -59.0(4)
C49 C43 C48 C47 59.7(3)
C51 C47 C48 C43 -60.9(4)
C46 C47 C48 C43 60.0(4)
N3 C43 C49 C50 -177.7(2)
C48 C43 C49 C50 -59.9(3)
C44 C43 C49 C50 59.7(3)
C43 C49 C50 C52 -60.9(3)
C43 C49 C50 C51 60.9(3)
C52 C50 C51 C47 61.9(3)
C49 C50 C51 C47 -59.9(3)
C52 C50 C51 C55 -59.0(3)
C49 C50 C51 C55 179.2(3)
C46 C47 C51 C50 -61.6(3)
C48 C47 C51 C50 59.8(3)
C46 C47 C51 C55 58.7(3)
C48 C47 C51 C55 -179.9(3)
C51 C50 C52 C45 -60.8(4)
C49 C50 C52 C45 61.0(3)
C51 C50 C52 C53 58.6(4)
C49 C50 C52 C53 -179.6(3)
C46 C45 C52 C50 59.9(3)
C44 C45 C52 C50 -60.9(4)
C46 C45 C52 C53 -60.8(3)
C44 C45 C52 C53 178.4(3)
C50 C52 C53 C54 -59.0(4)
C45 C52 C53 C54 60.3(4)
C52 C53 C54 C56 -59.6(4)
C52 C53 C54 C55 59.7(4)
C53 C54 C55 C51 -61.1(4)
C56 C54 C55 C51 59.9(4)
C50 C51 C55 C54 60.3(4)
C47 C51 C55 C54 -59.3(4)
C53 C54 C56 C46 58.1(5)
C55 C54 C56 C46 -61.5(4)
C45 C46 C56 C54 -57.9(5)
C47 C46 C56 C54 61.5(5)
